data_7711364
loop_
_publ_author_name
'Li, Chengchuang'
'Lei, Caijin'
'Tang, Jie'
'Zhu, Teng'
'Cheng, Guangbin'
'Yang, Hongwei'

_publ_section_title
;
 C-C bonded bis-5,6 fused triazole-triazine compound: an advanced
 heat-resistant explosive with high energy and low sensitivity.
;
_journal_name_full 'Dalton transactions (Cambridge, England : 2003)'
_journal_paper_doi 10.1039/d2dt02885a
_journal_year 2022
_chemical_formula_moiety '4(C2 H6 O S), C10 H4 N14'
_chemical_formula_sum 'C18 H28 N14 O4 S4'
_chemical_formula_weight 632.78
_space_group_crystal_system triclinic
_space_group_IT_number 2
_space_group_name_Hall '-P 1'
_space_group_name_H-M_alt 'P -1'
_atom_sites_solution_hydrogens geom
_atom_sites_solution_primary iterative
_audit_creation_date 2022-05-13
_audit_creation_method
;
Olex2 1.5
(compiled 2022.04.07 svn.rca3783a0 for OlexSys, GUI svn.r6498)
;
_audit_update_record
;
2022-05-31 deposited with the CCDC.	2022-09-16 downloaded from the CCDC.
;
_cell_angle_alpha 68.425(3)
_cell_angle_beta 88.011(4)
_cell_angle_gamma 76.253(3)
_cell_formula_units_Z 1
_cell_length_a 5.9008(6)
_cell_length_b 11.3741(9)
_cell_length_c 11.9467(11)
_cell_measurement_reflns_used 1205
_cell_measurement_temperature 193.00
_cell_measurement_theta_max 25.319
_cell_measurement_theta_min 3.164
_cell_volume 723.05(12)
_computing_cell_refinement 'SAINT V8.40B (?, 2016)'
_computing_data_reduction 'SAINT V8.40B (?, 2016)'
_computing_molecular_graphics 'Olex2 1.5 (Dolomanov et al., 2009)'
_computing_publication_material 'Olex2 1.5 (Dolomanov et al., 2009)'
_computing_structure_refinement 'olex2.refine 1.5 (Bourhis et al., 2015)'
_computing_structure_solution 'olex2.solve 1.5 (Bourhis et al., 2015)'
_diffrn_ambient_temperature 193.00
_diffrn_measured_fraction_theta_full 0.999
_diffrn_measured_fraction_theta_max 0.998
_diffrn_measurement_device_type 'Bruker APEX-II CCD'
_diffrn_measurement_method '\f and \w scans'
_diffrn_radiation_type MoK\a
_diffrn_radiation_wavelength 0.71073
_diffrn_reflns_av_R_equivalents 0.0989
_diffrn_reflns_av_unetI/netI 0.0751
_diffrn_reflns_Laue_measured_fraction_full 0.999
_diffrn_reflns_Laue_measured_fraction_max 0.998
_diffrn_reflns_limit_h_max 7
_diffrn_reflns_limit_h_min -7
_diffrn_reflns_limit_k_max 14
_diffrn_reflns_limit_k_min -14
_diffrn_reflns_limit_l_max 15
_diffrn_reflns_limit_l_min -15
_diffrn_reflns_number 15150
_diffrn_reflns_point_group_measured_fraction_full 0.999
_diffrn_reflns_point_group_measured_fraction_max 0.998
_diffrn_reflns_theta_full 25.242
_diffrn_reflns_theta_max 27.457
_diffrn_reflns_theta_min 2.147
_diffrn_source_current 1.4
_diffrn_source_power 0.07
_diffrn_source_voltage 50.0
_diffrn_standards_number 0
_exptl_absorpt_coefficient_mu 0.381
_exptl_absorpt_correction_T_max 0.7456
_exptl_absorpt_correction_T_min 0.6621
_exptl_absorpt_correction_type multi-scan
_exptl_absorpt_process_details
;
SADABS-2016/2 (Bruker,2016/2) was used for absorption correction.
wR2(int) was 0.1245 before and 0.0730 after correction.
The Ratio of minimum to maximum transmission is 0.8880.
The \l/2 correction factor is Not present.
;
_exptl_crystal_density_diffrn 1.453
_exptl_crystal_description block
_exptl_crystal_F_000 330
_exptl_crystal_size_max 0.16
_exptl_crystal_size_mid 0.15
_exptl_crystal_size_min 0.12
_refine_diff_density_max 0.330
_refine_diff_density_min -0.404
_refine_diff_density_rms 0.076
_refine_ls_extinction_method none
_refine_ls_goodness_of_fit_ref 1.037
_refine_ls_hydrogen_treatment constr
_refine_ls_matrix_type full
_refine_ls_number_parameters 224
_refine_ls_number_reflns 3306
_refine_ls_number_restraints 0
_refine_ls_restrained_S_all 1.037
_refine_ls_R_factor_all 0.0995
_refine_ls_R_factor_gt 0.0554
_refine_ls_shift/su_max 0.000
_refine_ls_shift/su_mean 0.000
_refine_ls_structure_factor_coef Fsqd
_refine_ls_weighting_details 'w=1/[\s^2^(Fo^2^)+(0.0479P)^2^+0.5222P] where P=(Fo^2^+2Fc^2^)/3'
_refine_ls_weighting_scheme calc
_refine_ls_wR_factor_gt 0.1186
_refine_ls_wR_factor_ref 0.1436
_reflns_Friedel_coverage 0.000
_reflns_number_gt 2085
_reflns_number_total 3306
_reflns_threshold_expression 'I > 2\s(I)'
_cod_data_source_file d2dt02885a2.cif
_cod_data_source_block mo_20220507_wq_nlg_lcc_28_1_0m
_cod_database_code 7711364
_shelx_shelxl_version_number 2018/3
_shelx_space_group_comment
;
The symmetry employed for this shelxl refinement is uniquely defined
by the following loop, which should always be used as a source of
symmetry information in preference to the above space-group names.
They are only intended as comments.
;
_shelx_estimated_absorpt_t_max 0.956
_shelx_estimated_absorpt_t_min 0.942
_olex2_refinement_description
;
1. Fixed Uiso
 At 1.2 times of:
  All N(H,H) groups
 At 1.5 times of:
  All C(H,H,H) groups
2. Others
 Sof(S2A)=Sof(O2A)=Sof(C8A)=Sof(H8Aa)=Sof(H8Ab)=Sof(H8Ac)=Sof(C9A)=Sof(H9Aa)=
 Sof(H9Ab)=Sof(H9Ac)=1-FVAR(1)
 Sof(S2)=Sof(O2)=Sof(C8)=Sof(H8a)=Sof(H8b)=Sof(H8c)=Sof(C9)=Sof(H9a)=Sof(H9b)=
 Sof(H9c)=FVAR(1)
3.a X=CH2 refined with riding coordinates:
 N7(H7a,H7b)
3.b Idealised Me refined as rotating group:
 C6(H6a,H6b,H6c), C7(H7c,H7d,H7e), C8(H8a,H8b,H8c), C9(H9a,H9b,H9c), C8A(H8Aa,
 H8Ab,H8Ac), C9A(H9Aa,H9Ab,H9Ac)
;
_olex2_submission_special_instructions 'No special instructions were received'

loop_
_space_group_symop_operation_xyz
'x, y, z'
'-x, -y, -z'

loop_
_atom_site_label
_atom_site_type_symbol
_atom_site_fract_x
_atom_site_fract_y
_atom_site_fract_z
_atom_site_U_iso_or_equiv
_atom_site_adp_type
_atom_site_occupancy
_atom_site_site_symmetry_order
_atom_site_calc_flag
_atom_site_refinement_flags_posn
_atom_site_refinement_flags_adp
_atom_site_refinement_flags_occupancy
_atom_site_disorder_assembly
_atom_site_disorder_group
S1 S 0.73326(15) 0.27397(8) -0.14157(7) 0.0321(2) Uani 1 1 d . . . . .
O1 O 0.5235(4) 0.3663(2) -0.2214(2) 0.0411(6) Uani 1 1 d . . . . .
C6 C 0.7432(9) 0.1212(4) -0.1533(4) 0.0630(13) Uani 1 1 d . . . . .
H6A H 0.614443 0.086368 -0.110820 0.095 Uiso 1 1 calc R U . . .
H6B H 0.892457 0.060077 -0.117090 0.095 Uiso 1 1 calc R U . . .
H6C H 0.728206 0.133124 -0.238465 0.095 Uiso 1 1 calc R U . . .
C7 C 0.9782(7) 0.3096(5) -0.2258(4) 0.0553(11) Uani 1 1 d . . . . .
H7C H 0.957984 0.306771 -0.305765 0.083 Uiso 1 1 calc R U . . .
H7D H 1.120283 0.245005 -0.183699 0.083 Uiso 1 1 calc R U . . .
H7E H 0.991716 0.396716 -0.234471 0.083 Uiso 1 1 calc R U . . .
N1 N 0.1365(4) 0.3283(2) 0.0216(2) 0.0289(6) Uani 1 1 d . . . . .
N2 N 0.2701(4) 0.4665(2) 0.0877(2) 0.0244(5) Uani 1 1 d . . . . .
N3 N 0.4240(4) 0.3476(2) 0.1221(2) 0.0233(5) Uani 1 1 d . . . . .
N4 N 0.4598(5) 0.1415(2) 0.1022(2) 0.0333(6) Uani 1 1 d . . . . .
N5 N 0.6586(5) 0.1001(2) 0.1675(2) 0.0336(6) Uani 1 1 d . . . . .
N6 N 1.1283(6) 0.0711(3) 0.3377(3) 0.0540(9) Uani 1 1 d . . . . .
N7 N 0.6946(4) 0.3891(2) 0.2303(2) 0.0284(6) Uani 1 1 d . . . . .
H7A H 0.609191 0.469127 0.212361 0.034 Uiso 1 1 calc R U . . .
H7B H 0.825941 0.362766 0.274828 0.034 Uiso 1 1 calc R U . . .
C1 C 0.1032(5) 0.4475(3) 0.0280(3) 0.0245(6) Uani 1 1 d . . . . .
C2 C 0.3419(5) 0.2655(3) 0.0817(3) 0.0260(6) Uani 1 1 d . . . . .
C3 C 0.7393(5) 0.1782(3) 0.2105(3) 0.0285(7) Uani 1 1 d . . . . .
C4 C 0.6263(5) 0.3094(3) 0.1910(2) 0.0232(6) Uani 1 1 d . . . . .
C5 C 0.9562(6) 0.1191(3) 0.2813(3) 0.0364(8) Uani 1 1 d . . . . .
S2 S 0.2689(3) 0.28121(13) 0.43126(15) 0.0347(5) Uani 0.769(6) 1 d . . P A 1
O2 O 0.0084(6) 0.3379(3) 0.4206(4) 0.0470(11) Uani 0.769(6) 1 d . . P A 1
C8 C 0.3214(15) 0.1355(8) 0.5636(6) 0.0453(17) Uani 0.769(6) 1 d . . P A 1
H8A H 0.489301 0.094702 0.576303 0.068 Uiso 0.769(6) 1 calc R U P A 1
H8B H 0.237694 0.074963 0.553429 0.068 Uiso 0.769(6) 1 calc R U P A 1
H8C H 0.265841 0.157112 0.633604 0.068 Uiso 0.769(6) 1 calc R U P A 1
C9 C 0.3960(14) 0.3768(9) 0.4878(7) 0.0483(18) Uani 0.769(6) 1 d . . P A 1
H9A H 0.312822 0.386772 0.557457 0.073 Uiso 0.769(6) 1 calc R U P A 1
H9B H 0.384507 0.462873 0.424712 0.073 Uiso 0.769(6) 1 calc R U P A 1
H9C H 0.560805 0.333462 0.512474 0.073 Uiso 0.769(6) 1 calc R U P A 1
S2A S 0.1634(12) 0.2935(4) 0.4794(6) 0.0395(18) Uani 0.231(6) 1 d . . P A 2
O2A O 0.136(2) 0.3377(10) 0.3463(9) 0.039(3) Uani 0.231(6) 1 d . . P A 2
C8A C 0.393(6) 0.157(3) 0.521(2) 0.055(8) Uani 0.231(6) 1 d . . P A 2
H8AA H 0.357186 0.092881 0.491342 0.082 Uiso 0.231(6) 1 calc R U P A 2
H8AB H 0.417273 0.118678 0.608619 0.082 Uiso 0.231(6) 1 calc R U P A 2
H8AC H 0.535362 0.181184 0.485099 0.082 Uiso 0.231(6) 1 calc R U P A 2
C9A C 0.311(5) 0.401(3) 0.512(2) 0.047(7) Uani 0.231(6) 1 d . . P A 2
H9AA H 0.444921 0.411592 0.461223 0.071 Uiso 0.231(6) 1 calc R U P A 2
H9AB H 0.365845 0.363786 0.596914 0.071 Uiso 0.231(6) 1 calc R U P A 2
H9AC H 0.202331 0.486403 0.494466 0.071 Uiso 0.231(6) 1 calc R U P A 2

loop_
_atom_site_aniso_label
_atom_site_aniso_U_11
_atom_site_aniso_U_22
_atom_site_aniso_U_33
_atom_site_aniso_U_23
_atom_site_aniso_U_13
_atom_site_aniso_U_12
S1 0.0323(5) 0.0294(4) 0.0376(5) -0.0165(3) -0.0016(3) -0.0058(3)
O1 0.0353(14) 0.0330(13) 0.0572(15) -0.0235(12) -0.0114(12) 0.0006(11)
C6 0.080(3) 0.033(2) 0.079(3) -0.029(2) -0.017(3) -0.001(2)
C7 0.040(2) 0.085(3) 0.052(2) -0.039(2) 0.0075(19) -0.016(2)
N1 0.0259(15) 0.0273(14) 0.0338(14) -0.0110(11) -0.0044(11) -0.0067(11)
N2 0.0190(13) 0.0252(13) 0.0268(13) -0.0095(10) -0.0033(10) -0.0010(10)
N3 0.0211(13) 0.0239(13) 0.0250(12) -0.0094(10) -0.0033(10) -0.0046(10)
N4 0.0330(16) 0.0232(14) 0.0424(16) -0.0122(12) -0.0085(13) -0.0026(12)
N5 0.0358(17) 0.0245(14) 0.0374(15) -0.0094(12) -0.0033(13) -0.0040(12)
N6 0.0395(19) 0.055(2) 0.065(2) -0.0328(18) -0.0214(17) 0.0153(16)
N7 0.0228(14) 0.0264(13) 0.0335(14) -0.0107(11) -0.0088(11) -0.0005(11)
C1 0.0200(15) 0.0295(16) 0.0253(14) -0.0096(12) 0.0000(12) -0.0089(12)
C2 0.0243(16) 0.0245(15) 0.0293(16) -0.0090(13) -0.0003(13) -0.0076(13)
C3 0.0254(17) 0.0258(16) 0.0309(16) -0.0082(13) -0.0007(13) -0.0037(13)
C4 0.0175(15) 0.0261(15) 0.0250(14) -0.0083(12) 0.0007(12) -0.0051(12)
C5 0.033(2) 0.0341(18) 0.0395(18) -0.0159(15) -0.0029(16) 0.0013(15)
S2 0.0353(9) 0.0398(7) 0.0296(8) -0.0115(5) -0.0053(7) -0.0114(6)
O2 0.034(2) 0.045(2) 0.059(3) -0.0246(18) -0.025(2) 0.0070(16)
C8 0.052(4) 0.038(3) 0.036(4) -0.006(3) -0.008(3) -0.003(3)
C9 0.053(5) 0.060(5) 0.041(4) -0.022(3) -0.008(3) -0.025(4)
S2A 0.041(4) 0.040(2) 0.039(3) -0.018(2) -0.004(3) -0.009(2)
O2A 0.041(7) 0.036(6) 0.030(6) -0.004(5) -0.018(5) -0.006(5)
C8A 0.09(2) 0.040(13) 0.026(13) -0.010(11) -0.025(11) -0.003(13)
C9A 0.078(19) 0.033(11) 0.044(12) -0.026(9) 0.020(12) -0.023(12)

loop_
_atom_type_symbol
_atom_type_description
_atom_type_scat_dispersion_real
_atom_type_scat_dispersion_imag
_atom_type_scat_source
C C 0.0033 0.0016 'International Tables Vol C Tables 4.2.6.8 and 6.1.1.4'
H H 0.0000 0.0000 'International Tables Vol C Tables 4.2.6.8 and 6.1.1.4'
N N 0.0061 0.0033 'International Tables Vol C Tables 4.2.6.8 and 6.1.1.4'
O O 0.0106 0.0060 'International Tables Vol C Tables 4.2.6.8 and 6.1.1.4'
S S 0.1246 0.1234 'International Tables Vol C Tables 4.2.6.8 and 6.1.1.4'

loop_
_geom_angle_atom_site_label_1
_geom_angle_atom_site_label_2
_geom_angle_atom_site_label_3
_geom_angle
_geom_angle_site_symmetry_1
_geom_angle_site_symmetry_3
_geom_angle_publ_flag
O1 S1 C6 104.65(17) . . ?
O1 S1 C7 105.13(18) . . ?
C7 S1 C6 98.3(2) . . ?
S1 C6 H6A 109.5 . . ?
S1 C6 H6B 109.5 . . ?
S1 C6 H6C 109.5 . . ?
H6A C6 H6B 109.5 . . ?
H6A C6 H6C 109.5 . . ?
H6B C6 H6C 109.5 . . ?
S1 C7 H7C 109.5 . . ?
S1 C7 H7D 109.5 . . ?
S1 C7 H7E 109.5 . . ?
H7C C7 H7D 109.5 . . ?
H7C C7 H7E 109.5 . . ?
H7D C7 H7E 109.5 . . ?
C2 N1 C1 102.6(2) . . ?
C1 N2 N3 100.7(2) . . ?
N2 N3 C2 110.4(2) . . ?
C4 N3 N2 126.4(2) . . ?
C4 N3 C2 123.1(2) . . ?
N5 N4 C2 116.0(3) . . ?
N4 N5 C3 121.6(3) . . ?
H7A N7 H7B 120.0 . . ?
C4 N7 H7A 120.0 . . ?
C4 N7 H7B 120.0 . . ?
N1 C1 C1 122.4(3) . 2_565 ?
N2 C1 N1 117.0(3) . . ?
N2 C1 C1 120.6(3) . 2_565 ?
N1 C2 N3 109.3(3) . . ?
N1 C2 N4 127.5(3) . . ?
N4 C2 N3 123.2(3) . . ?
N5 C3 C4 125.2(3) . . ?
N5 C3 C5 115.2(3) . . ?
C4 C3 C5 119.6(3) . . ?
N3 C4 C3 110.8(3) . . ?
N7 C4 N3 121.2(3) . . ?
N7 C4 C3 128.0(3) . . ?
N6 C5 C3 179.4(4) . . ?
O2 S2 C8 105.6(4) . . ?
O2 S2 C9 106.2(3) . . ?
C9 S2 C8 98.1(4) . . ?
S2 C8 H8A 109.5 . . ?
S2 C8 H8B 109.5 . . ?
S2 C8 H8C 109.5 . . ?
H8A C8 H8B 109.5 . . ?
H8A C8 H8C 109.5 . . ?
H8B C8 H8C 109.5 . . ?
S2 C9 H9A 109.5 . . ?
S2 C9 H9B 109.5 . . ?
S2 C9 H9C 109.5 . . ?
H9A C9 H9B 109.5 . . ?
H9A C9 H9C 109.5 . . ?
H9B C9 H9C 109.5 . . ?
O2A S2A C8A 104.4(11) . . ?
O2A S2A C9A 106.8(10) . . ?
C8A S2A C9A 97.9(14) . . ?
S2A C8A H8AA 109.5 . . ?
S2A C8A H8AB 109.5 . . ?
S2A C8A H8AC 109.5 . . ?
H8AA C8A H8AB 109.5 . . ?
H8AA C8A H8AC 109.5 . . ?
H8AB C8A H8AC 109.5 . . ?
S2A C9A H9AA 109.5 . . ?
S2A C9A H9AB 109.5 . . ?
S2A C9A H9AC 109.5 . . ?
H9AA C9A H9AB 109.5 . . ?
H9AA C9A H9AC 109.5 . . ?
H9AB C9A H9AC 109.5 . . ?

loop_
_geom_bond_atom_site_label_1
_geom_bond_atom_site_label_2
_geom_bond_distance
_geom_bond_site_symmetry_2
_geom_bond_publ_flag
S1 O1 1.507(2) . ?
S1 C6 1.781(4) . ?
S1 C7 1.773(4) . ?
C6 H6A 0.9800 . ?
C6 H6B 0.9800 . ?
C6 H6C 0.9800 . ?
C7 H7C 0.9800 . ?
C7 H7D 0.9800 . ?
C7 H7E 0.9800 . ?
N1 C1 1.353(4) . ?
N1 C2 1.330(4) . ?
N2 N3 1.363(3) . ?
N2 C1 1.337(4) . ?
N3 C2 1.379(4) . ?
N3 C4 1.360(4) . ?
N4 N5 1.318(4) . ?
N4 C2 1.350(4) . ?
N5 C3 1.354(4) . ?
N6 C5 1.139(4) . ?
N7 H7A 0.8800 . ?
N7 H7B 0.8800 . ?
N7 C4 1.306(4) . ?
C1 C1 1.461(6) 2_565 ?
C3 C4 1.417(4) . ?
C3 C5 1.432(5) . ?
S2 O2 1.509(4) . ?
S2 C8 1.791(7) . ?
S2 C9 1.779(8) . ?
C8 H8A 0.9800 . ?
C8 H8B 0.9800 . ?
C8 H8C 0.9800 . ?
C9 H9A 0.9800 . ?
C9 H9B 0.9800 . ?
C9 H9C 0.9800 . ?
S2A O2A 1.483(13) . ?
S2A C8A 1.73(3) . ?
S2A C9A 1.81(3) . ?
C8A H8AA 0.9800 . ?
C8A H8AB 0.9800 . ?
C8A H8AC 0.9800 . ?
C9A H9AA 0.9800 . ?
C9A H9AB 0.9800 . ?
C9A H9AC 0.9800 . ?

loop_
_geom_torsion_atom_site_label_1
_geom_torsion_atom_site_label_2
_geom_torsion_atom_site_label_3
_geom_torsion_atom_site_label_4
_geom_torsion
_geom_torsion_site_symmetry_1
_geom_torsion_site_symmetry_2
_geom_torsion_site_symmetry_3
_geom_torsion_site_symmetry_4
_geom_torsion_publ_flag
N2 N3 C2 N1 -0.1(3) . . . . ?
N2 N3 C2 N4 179.6(3) . . . . ?
N2 N3 C4 N7 -1.1(4) . . . . ?
N2 N3 C4 C3 178.8(3) . . . . ?
N3 N2 C1 N1 0.1(3) . . . . ?
N3 N2 C1 C1 -179.3(3) . . . 2_565 ?
N4 N5 C3 C4 -0.5(5) . . . . ?
N4 N5 C3 C5 179.2(3) . . . . ?
N5 N4 C2 N1 -178.2(3) . . . . ?
N5 N4 C2 N3 2.1(4) . . . . ?
N5 C3 C4 N3 -0.3(4) . . . . ?
N5 C3 C4 N7 179.7(3) . . . . ?
C1 N1 C2 N3 0.2(3) . . . . ?
C1 N1 C2 N4 -179.5(3) . . . . ?
C1 N2 N3 C2 0.0(3) . . . . ?
C1 N2 N3 C4 -177.2(3) . . . . ?
C2 N1 C1 N2 -0.2(3) . . . . ?
C2 N1 C1 C1 179.2(3) . . . 2_565 ?
C2 N3 C4 N7 -178.0(3) . . . . ?
C2 N3 C4 C3 2.0(4) . . . . ?
C2 N4 N5 C3 -0.4(4) . . . . ?
C4 N3 C2 N1 177.2(3) . . . . ?
C4 N3 C2 N4 -3.1(4) . . . . ?
C5 C3 C4 N3 180.0(3) . . . . ?
C5 C3 C4 N7 -0.1(5) . . . . ?
